data_8101597
loop_
_publ_author_name
'Avery, T. D.'
'Jensen, W. P.'
'Taylor, D. K.'
'Tiekink, E. R. T.'

_publ_section_title
;
Crystal structure of trans-3-[4-(2-oxo-2-phenylethyl)-1,3-dioxolan-
2-yl]-1-phenyl-1-propanone, C~20~H~20~O~4~
;
_journal_issue 4
_journal_name_full 'Zeitschrift f\"ur Kristallographie - New Crystal Structures'
_journal_page_first 519
_journal_page_last 520
_journal_volume 214
_journal_year 1999
_chemical_formula_moiety 'C20 H20 O4'
_chemical_formula_sum 'C20 H20 O4'
_chemical_formula_weight 324.38
_space_group_IT_number 14
_symmetry_cell_setting monoclinic
_symmetry_space_group_name_Hall '-P 2yn'
_symmetry_space_group_name_H-M 'P 1 21/n 1'
_cell_angle_alpha 90
_cell_angle_beta 93.32(3)
_cell_angle_gamma 90
_cell_formula_units_Z 4
_cell_length_a 5.557(5)
_cell_length_b 10.149(7)
_cell_length_c 28.597(3)
_cell_measurement_temperature 153
_cell_volume 1610(1)
_diffrn_ambient_temperature 153
_exptl_crystal_density_diffrn 1.338
_refine_ls_R_factor_obs 0.0440
_refine_ls_wR_factor_obs 0.0530
_cod_original_sg_symbol_H-M 'P 21/n'
_cod_database_code 8101597

loop_
_symmetry_equiv_pos_as_xyz
'  +x,  +y,  +z'
1/2-x,1/2+y,1/2-z
'  -x,  -y,  -z'
1/2+x,1/2-y,1/2+z

loop_
_atom_site_label
_atom_site_fract_x
_atom_site_fract_y
_atom_site_fract_z
_atom_site_U_iso_or_equiv
_atom_site_occupancy
_atom_site_refinement_flags
_atom_site_adp_type
_atom_site_calc_flag
_atom_site_calc_attached_atom
O(1) -0.1171(3) -0.0278(2) 0.25035(7) 0.0535(6) 1.000 . Uani d ?
O(32) -0.4100(3) 0.2666(2) 0.12109(7) 0.0587(6) 1.000 . Uani d ?
O(35) -0.7398(3) 0.1473(2) 0.13329(6) 0.0502(5) 1.000 . Uani d ?
O(42) -0.2290(3) 0.4403(2) 0.03865(6) 0.0508(6) 1.000 . Uani d ?
C(1) -0.0663(4) 0.0889(3) 0.24945(9) 0.0410(8) 1.000 . Uani d ?
C(2) -0.1983(4) 0.1812(3) 0.21626(9) 0.0455(8) 1.000 . Uani d ?
C(3) -0.3950(4) 0.1151(3) 0.18559(9) 0.0460(8) 1.000 . Uani d ?
C(11) 0.1329(4) 0.1417(2) 0.28130(8) 0.0402(7) 1.000 . Uani d ?
C(12) 0.3116(5) 0.0568(2) 0.29916(9) 0.0449(8) 1.000 . Uani d ?
C(13) 0.5013(5) 0.1022(3) 0.32796(9) 0.0511(9) 1.000 . Uani d ?
C(14) 0.5108(5) 0.2349(3) 0.3397(1) 0.0513(9) 1.000 . Uani d ?
C(15) 0.3330(5) 0.3188(3) 0.32320(9) 0.0480(8) 1.000 . Uani d ?
C(16) 0.1453(4) 0.2738(2) 0.29366(9) 0.0426(7) 1.000 . Uani d ?
C(31) -0.5407(5) 0.2100(3) 0.1565(1) 0.0488(8) 1.000 . Uani d ?
C(33) -0.5805(4) 0.3018(3) 0.08306(9) 0.0454(8) 1.000 . Uani d ?
C(34) -0.8160(5) 0.2387(3) 0.0973(1) 0.0546(9) 1.000 . Uani d ?
C(41) -0.5966(4) 0.4490(2) 0.07692(9) 0.0424(8) 1.000 . Uani d ?
C(42) -0.3816(4) 0.5094(3) 0.05562(9) 0.0388(7) 1.000 . Uani d ?
C(51) -0.3595(4) 0.6562(2) 0.05402(8) 0.0373(7) 1.000 . Uani d ?
C(52) -0.5298(4) 0.7386(3) 0.0729(1) 0.0445(8) 1.000 . Uani d ?
C(53) -0.4983(5) 0.8735(3) 0.0718(1) 0.0513(9) 1.000 . Uani d ?
C(54) -0.3011(5) 0.9282(3) 0.0521(1) 0.0528(9) 1.000 . Uani d ?
C(55) -0.1321(5) 0.8469(3) 0.0333(1) 0.0488(8) 1.000 . Uani d ?
C(56) -0.1624(4) 0.7111(3) 0.03404(9) 0.0430(8) 1.000 . Uani d ?
H(2) -0.2697 0.2484 0.2340 0.055 1.000 . Uiso c ?
H(2) -0.0854 0.2195 0.1966 0.055 1.000 . Uiso c ?
H(3) -0.4989 0.0691 0.2052 0.055 1.000 . Uiso c ?
H(3) -0.3221 0.0544 0.1655 0.055 1.000 . Uiso c ?
H(12) 0.3029 -0.0342 0.2914 0.054 1.000 . Uiso c ?
H(13) 0.6238 0.0435 0.3396 0.061 1.000 . Uiso c ?
H(14) 0.6412 0.2675 0.3593 0.062 1.000 . Uiso c ?
H(15) 0.3386 0.4090 0.3321 0.058 1.000 . Uiso c ?
H(16) 0.0247 0.3333 0.2818 0.051 1.000 . Uiso c ?
H(31) -0.5968 0.2778 0.1760 0.059 1.000 . Uiso c ?
H(33) -0.5331 0.2626 0.0549 0.054 1.000 . Uiso c ?
H(34) -0.9210 0.3032 0.1089 0.065 1.000 . Uiso c ?
H(34) -0.8951 0.1943 0.0715 0.065 1.000 . Uiso c ?
H(41) -0.7356 0.4683 0.0572 0.051 1.000 . Uiso c ?
H(41) -0.6126 0.4878 0.1068 0.051 1.000 . Uiso c ?
H(52) -0.6668 0.7021 0.0865 0.053 1.000 . Uiso c ?
H(53) -0.6142 0.9294 0.0848 0.062 1.000 . Uiso c ?
H(54) -0.2815 1.0211 0.0514 0.063 1.000 . Uiso c ?
H(55) 0.0050 0.8839 0.0199 0.059 1.000 . Uiso c ?
H(56) -0.0469 0.6556 0.0207 0.052 1.000 . Uiso c ?

loop_
_atom_site_aniso_label
_atom_site_aniso_U_11
_atom_site_aniso_U_22
_atom_site_aniso_U_33
_atom_site_aniso_U_12
_atom_site_aniso_U_13
_atom_site_aniso_U_23
O(1) 0.059(1) 0.040(1) 0.061(1) -0.0022(9) -0.002(1) 0.0012(9)
O(32) 0.041(1) 0.076(1) 0.058(1) -0.0046(9) -0.0021(9) 0.026(1)
O(35) 0.047(1) 0.049(1) 0.054(1) -0.0052(8) -0.0045(9) 0.0095(9)
O(42) 0.048(1) 0.052(1) 0.054(1) 0.0053(9) 0.0147(9) 0.0016(9)
C(1) 0.045(1) 0.041(2) 0.038(2) 0.001(1) 0.010(1) -0.001(1)
C(2) 0.052(2) 0.043(2) 0.042(2) -0.003(1) -0.001(1) 0.001(1)
C(3) 0.054(2) 0.043(2) 0.041(2) -0.002(1) 0.001(1) 0.005(1)
C(11) 0.045(1) 0.043(1) 0.033(2) 0.003(1) 0.007(1) 0.003(1)
C(12) 0.052(2) 0.041(2) 0.042(2) 0.005(1) 0.009(1) 0.003(1)
C(13) 0.047(2) 0.065(2) 0.042(2) 0.007(1) 0.004(1) 0.014(1)
C(14) 0.047(2) 0.069(2) 0.038(2) -0.007(1) 0.004(1) -0.000(1)
C(15) 0.052(2) 0.048(2) 0.044(2) -0.005(1) 0.003(1) -0.002(1)
C(16) 0.047(1) 0.041(1) 0.041(2) -0.000(1) 0.006(1) 0.003(1)
C(31) 0.049(1) 0.044(2) 0.053(2) -0.008(1) -0.001(1) 0.008(1)
C(33) 0.043(1) 0.048(2) 0.044(2) -0.002(1) -0.006(1) 0.006(1)
C(34) 0.047(1) 0.059(2) 0.058(2) -0.003(1) 0.000(1) 0.012(1)
C(41) 0.039(1) 0.049(2) 0.040(2) 0.001(1) 0.003(1) 0.000(1)
C(42) 0.038(1) 0.048(2) 0.031(1) 0.002(1) 0.001(1) 0.000(1)
C(51) 0.036(1) 0.043(1) 0.032(1) 0.001(1) -0.002(1) 0.001(1)
C(52) 0.034(1) 0.052(2) 0.047(2) 0.001(1) 0.004(1) -0.003(1)
C(53) 0.046(2) 0.047(2) 0.061(2) 0.005(1) 0.000(1) -0.004(1)
C(54) 0.052(2) 0.046(2) 0.060(2) -0.001(1) -0.002(1) 0.003(1)
C(55) 0.045(1) 0.053(2) 0.048(2) -0.007(1) 0.000(1) 0.008(1)
C(56) 0.039(1) 0.049(2) 0.040(2) -0.001(1) -0.001(1) 0.002(1)

loop_
_geom_bond_atom_site_label_1
_geom_bond_atom_site_label_2
_geom_bond_distance
_geom_bond_site_symmetry_1
_geom_bond_site_symmetry_2
_geom_bond_publ_flag
O1 C1 1.219(4) . . ?
O32 C31 1.402(4) . . ?
O32 C33 1.445(4) . . ?
O35 C31 1.408(4) . . ?
O35 C34 1.432(4) . . ?
O42 C42 1.222(4) . . ?
C1 C2 1.495(5) . . ?
C1 C11 1.492(5) . . ?
C2 C3 1.517(5) . . ?
C2 H2A 0.95 . . no
C2 H2B 0.95 . . no
C3 C31 1.482(5) . . ?
C3 H3B 0.95 . . no
C3 H3A 0.95 . . no
C11 C12 1.390(5) . . ?
C11 C16 1.387(5) . . ?
C12 C13 1.379(5) . . ?
C12 H12 0.95 . . no
C13 C14 1.389(5) . . ?
C13 H13 0.95 . . no
C14 C15 1.368(5) . . ?
C14 H14 0.95 . . no
C15 C16 1.381(5) . . ?
C15 H15 0.95 . . no
C16 H16 0.95 . . no
C31 H31 0.95 . . no
C33 C34 1.533(5) . . ?
C33 C41 1.507(5) . . ?
C33 H33B 0.95 . . no
C34 H34A 0.95 . . no
C34 H34B 0.95 . . no
C41 C42 1.503(5) . . ?
C41 H41B 0.95 . . no
C41 H41A 0.95 . . no
C42 C51 1.495(5) . . ?
C51 C52 1.396(5) . . ?
C51 C56 1.382(5) . . ?
C52 C53 1.381(5) . . ?
C52 H52 0.95 . . no
C53 C54 1.378(5) . . ?
C53 H53 0.95 . . no
C54 C55 1.382(5) . . ?
C54 H54 0.95 . . no
C55 C56 1.389(5) . . ?
C55 H55 0.95 . . no
C56 H56 0.95 . . no
